data_4309895
loop_
_publ_author_name
'Thomas D. McGrath'
'Andreas Franken'
'Jason A. Kautz'
'F. Gordon A. Stone'

_publ_contact_author_address
; Department of Chemistry and Biochemistry
  Baylor University
  PO Box 97348
  Waco
  TX, 76798-7348
  USA
;
_publ_contact_author_email Gordon_Stone@baylor.edu
_publ_contact_author_fax '+1 254 710 2403'
_publ_contact_author_name 'Prof. F. Gordon A. Stone'
_publ_contact_author_phone '+1 254 710 4427'
_publ_section_title
;
Synthesis of Nickel-Monocarbollide Complexes by Oxidative Insertion
;
_journal_name_full 'Inorganic Chemistry'
_journal_page_first 8135
_journal_page_last 8144
_journal_paper_doi 10.1021/ic051115c
_journal_volume 44
_journal_year 2005
_chemical_formula_moiety 'C23 H32 B10 N Ni O P  C0.50 H Cl '
_chemical_formula_sum 'C23.5 H33 B10 Cl N Ni O P'
_chemical_formula_weight 578.74
_chemical_name_systematic
; 
 ? 
;
_space_group_IT_number 2
_symmetry_cell_setting triclinic
_symmetry_space_group_name_Hall '-P 1'
_symmetry_space_group_name_H-M 'P -1'
_atom_sites_solution_hydrogens geom
_atom_sites_solution_primary direct
_atom_sites_solution_secondary difmap
_audit_creation_method SHELXL-97
_cell_angle_alpha 100.440(9)
_cell_angle_beta 97.678(18)
_cell_angle_gamma 107.274(10)
_cell_formula_units_Z 2
_cell_length_a 9.7282(15)
_cell_length_b 12.0324(16)
_cell_length_c 13.360(3)
_cell_measurement_reflns_used 236
_cell_measurement_temperature 173(2)
_cell_measurement_theta_max 25
_cell_measurement_theta_min 5
_cell_volume 1439.0(5)
_computing_cell_refinement 'SAINT (Siemens, 1995)'
_computing_data_collection 'SMART (Siemens, 1995)'
_computing_data_reduction 'SAINT (Siemens, 1995)'
_computing_molecular_graphics 'SHELXTL (Siemens, 1995)'
_computing_publication_material 'SHELXTL (Siemens, 1995)'
_computing_structure_refinement 'SHELXL-97 (Sheldrick, 1997)'
_computing_structure_solution 'SHELXS-97 (Sheldrick, 1990)'
_diffrn_ambient_temperature 173(2)
_diffrn_detector_area_resol_mean 60
_diffrn_measured_fraction_theta_full 0.996
_diffrn_measured_fraction_theta_max 0.986
_diffrn_measurement_device_type 'Siemens SMART CCD area detector diffractometer'
_diffrn_measurement_method '\w rotation with narrow frames'
_diffrn_radiation_monochromator graphite
_diffrn_radiation_source 'fine-focus sealed tube'
_diffrn_radiation_type MoK\a
_diffrn_radiation_wavelength 0.71073
_diffrn_reflns_av_R_equivalents 0.0369
_diffrn_reflns_av_sigmaI/netI 0.0666
_diffrn_reflns_limit_h_max 12
_diffrn_reflns_limit_h_min -12
_diffrn_reflns_limit_k_max 15
_diffrn_reflns_limit_k_min -15
_diffrn_reflns_limit_l_max 17
_diffrn_reflns_limit_l_min -17
_diffrn_reflns_number 14377
_diffrn_reflns_theta_full 25.00
_diffrn_reflns_theta_max 27.48
_diffrn_reflns_theta_min 1.82
_diffrn_standards_decay_% 0
_exptl_absorpt_coefficient_mu 0.843
_exptl_absorpt_correction_T_max 0.928
_exptl_absorpt_correction_T_min 0.795
_exptl_absorpt_correction_type multi-scan
_exptl_absorpt_process_details 'SADABS (Sheldrick, 1996)'
_exptl_crystal_colour red-orange
_exptl_crystal_density_diffrn 1.336
_exptl_crystal_density_method 'not measured'
_exptl_crystal_description block
_exptl_crystal_F_000 598
_exptl_crystal_size_max 0.25
_exptl_crystal_size_mid 0.25
_exptl_crystal_size_min 0.10
_refine_diff_density_max 0.705
_refine_diff_density_min -0.825
_refine_diff_density_rms 0.063
_refine_ls_extinction_method none
_refine_ls_goodness_of_fit_ref 0.947
_refine_ls_hydrogen_treatment mixed
_refine_ls_matrix_type full
_refine_ls_number_parameters 371
_refine_ls_number_reflns 6514
_refine_ls_number_restraints 2
_refine_ls_restrained_S_all 0.953
_refine_ls_R_factor_all 0.0734
_refine_ls_R_factor_gt 0.0424
_refine_ls_shift/su_max 0.001
_refine_ls_shift/su_mean 0.000
_refine_ls_structure_factor_coef Fsqd
_refine_ls_weighting_details 'calc w=1/[\s^2^(Fo^2^)+(0.0549P)^2^+0.0000P] where P=(Fo^2^+2Fc^2^)/3'
_refine_ls_weighting_scheme calc
_refine_ls_wR_factor_gt 0.0968
_refine_ls_wR_factor_ref 0.1062
_reflns_number_gt 4465
_reflns_number_total 6514
_reflns_threshold_expression >2sigma(I)
_cod_data_source_file ic051115csi20050705_061607_1.cif
_cod_data_source_block 5c
_cod_original_cell_volume 1439.0(4)
_cod_original_formula_sum 'C23.50 H33 B10 Cl N Ni O P'
_cod_database_code 4309895

loop_
_symmetry_equiv_pos_as_xyz
'x, y, z'
'-x, -y, -z'

loop_
_atom_site_label
_atom_site_type_symbol
_atom_site_fract_x
_atom_site_fract_y
_atom_site_fract_z
_atom_site_U_iso_or_equiv
_atom_site_adp_type
_atom_site_occupancy
_atom_site_symmetry_multiplicity
_atom_site_calc_flag
_atom_site_refinement_flags
_atom_site_disorder_assembly
_atom_site_disorder_group
Ni Ni 0.79919(4) 0.65671(3) 0.65229(2) 0.02437(11) Uani 1 1 d . A .
C1 C 0.5939(3) 0.6944(2) 0.6121(2) 0.0320(6) Uani 1 1 d . . .
H1 H 0.4949 0.6148 0.6061 0.038 Uiso 1 1 calc R . .
B3 B 0.6990(4) 0.6944(3) 0.5201(2) 0.0294(7) Uani 1 1 d . A .
H3 H 0.6755 0.6158 0.4533 0.035 Uiso 1 1 calc R . .
B4 B 0.5757(4) 0.7798(3) 0.5281(3) 0.0353(7) Uani 1 1 d . A .
H4 H 0.4749 0.7586 0.4670 0.042 Uiso 1 1 calc R . .
B5 B 0.5776(4) 0.8289(3) 0.6594(3) 0.0359(7) Uani 1 1 d . A .
H5 H 0.4786 0.8424 0.6870 0.043 Uiso 1 1 calc R . .
B6 B 0.6978(3) 0.7697(3) 0.7283(2) 0.0288(7) Uani 1 1 d . . .
H6 H 0.6723 0.7417 0.8012 0.035 Uiso 1 1 calc R . .
B7 B 0.8873(3) 0.7992(2) 0.5779(2) 0.0268(6) Uani 1 1 d . . .
B8 B 0.7563(4) 0.8460(3) 0.5056(3) 0.0334(7) Uani 1 1 d . A .
H8 H 0.7729 0.8665 0.4287 0.040 Uiso 1 1 calc R . .
B9 B 0.6817(4) 0.9290(3) 0.5950(3) 0.0372(8) Uani 1 1 d . . .
H9 H 0.6509 1.0077 0.5794 0.045 Uiso 1 1 calc R A .
B10 B 0.7597(4) 0.9218(3) 0.7222(3) 0.0345(7) Uani 1 1 d . A .
H10 H 0.7803 0.9943 0.7935 0.041 Uiso 1 1 calc R . .
B11 B 0.8897(3) 0.8452(2) 0.7107(2) 0.0275(6) Uani 1 1 d . A .
H11 H 0.9928 0.8714 0.7708 0.033 Uiso 1 1 calc R . .
B12 B 0.8668(4) 0.9404(3) 0.6248(3) 0.0328(7) Uani 1 1 d . A .
H12 H 0.9541 1.0269 0.6282 0.039 Uiso 1 1 calc R . .
C2 C 0.8025(3) 0.5243(2) 0.5731(2) 0.0316(6) Uani 1 1 d . . .
O2 O 0.8091(2) 0.44077(17) 0.51940(15) 0.0453(5) Uani 1 1 d . A .
P P 0.87208(7) 0.60935(5) 0.79824(5) 0.02333(15) Uani 1 1 d . . .
C11 C 1.0669(3) 0.6260(2) 0.8223(2) 0.0286(6) Uani 1 1 d . A .
C12 C 1.1385(3) 0.6177(2) 0.7394(2) 0.0382(7) Uani 1 1 d . . .
H12A H 1.0871 0.6081 0.6710 0.046 Uiso 1 1 calc R A .
C13 C 1.2831(4) 0.6234(3) 0.7556(3) 0.0529(9) Uani 1 1 d . A .
H13A H 1.3305 0.6165 0.6981 0.064 Uiso 1 1 calc R . .
C14 C 1.3607(4) 0.6389(3) 0.8547(3) 0.0535(9) Uani 1 1 d . . .
H14A H 1.4605 0.6421 0.8653 0.064 Uiso 1 1 calc R A .
C15 C 1.2920(4) 0.6497(3) 0.9376(3) 0.0510(8) Uani 1 1 d . A .
H15A H 1.3452 0.6629 1.0061 0.061 Uiso 1 1 calc R . .
C16 C 1.1453(3) 0.6412(3) 0.9215(2) 0.0398(7) Uani 1 1 d . . .
H16A H 1.0976 0.6459 0.9790 0.048 Uiso 1 1 calc R A .
C21 C 0.7800(3) 0.4499(2) 0.78830(18) 0.0262(6) Uani 1 1 d . A .
C22 C 0.8558(3) 0.3731(2) 0.8101(2) 0.0343(6) Uani 1 1 d . . .
H22A H 0.9595 0.4031 0.8326 0.041 Uiso 1 1 calc R A .
C23 C 0.7803(4) 0.2528(2) 0.7992(2) 0.0468(8) Uani 1 1 d . A .
H23A H 0.8331 0.2003 0.8126 0.056 Uiso 1 1 calc R . .
C24 C 0.6305(4) 0.2087(3) 0.7694(2) 0.0475(8) Uani 1 1 d . . .
H24A H 0.5796 0.1264 0.7634 0.057 Uiso 1 1 calc R A .
C25 C 0.5529(4) 0.2847(3) 0.7477(2) 0.0422(7) Uani 1 1 d . A .
H25A H 0.4489 0.2545 0.7274 0.051 Uiso 1 1 calc R . .
C26 C 0.6281(3) 0.4048(2) 0.7559(2) 0.0345(6) Uani 1 1 d . . .
H26A H 0.5755 0.4563 0.7393 0.041 Uiso 1 1 calc R A .
C31 C 0.8473(3) 0.6811(2) 0.92475(19) 0.0270(6) Uani 1 1 d . A .
C32 C 0.7463(3) 0.6207(3) 0.9762(2) 0.0408(7) Uani 1 1 d . . .
H32A H 0.6868 0.5401 0.9457 0.049 Uiso 1 1 calc R A .
C33 C 0.7311(4) 0.6772(3) 1.0725(3) 0.0582(10) Uani 1 1 d . A .
H33A H 0.6627 0.6344 1.1080 0.070 Uiso 1 1 calc R . .
C34 C 0.8139(4) 0.7940(3) 1.1167(2) 0.0550(9) Uani 1 1 d . . .
H34A H 0.8020 0.8325 1.1821 0.066 Uiso 1 1 calc R A .
C35 C 0.9145(4) 0.8556(3) 1.0659(2) 0.0484(8) Uani 1 1 d . A .
H35A H 0.9723 0.9367 1.0964 0.058 Uiso 1 1 calc R . .
C36 C 0.9317(3) 0.7998(2) 0.9707(2) 0.0376(7) Uani 1 1 d . . .
H36A H 1.0017 0.8428 0.9363 0.045 Uiso 1 1 calc R A .
N N 1.0176(11) 0.7902(6) 0.5216(6) 0.0295(13) Uani 0.741(9) 1 d P A 1
C3 C 1.1527(6) 0.8423(4) 0.5560(4) 0.0405(14) Uani 0.741(9) 1 d P A 1
H3A H 1.2173 0.8296 0.5111 0.049 Uiso 0.741(9) 1 calc PR A 1
C4 C 1.2197(5) 0.9217(4) 0.6602(4) 0.0439(14) Uani 0.741(9) 1 d P A 1
H4A H 1.3268 0.9496 0.6683 0.066 Uiso 0.741(9) 1 calc PR A 1
H4B H 1.1918 0.8775 0.7132 0.066 Uiso 0.741(9) 1 calc PR A 1
H4C H 1.1848 0.9907 0.6682 0.066 Uiso 0.741(9) 1 calc PR A 1
C5 C 0.9750(7) 0.7141(5) 0.4143(3) 0.0412(14) Uani 0.741(9) 1 d P A 1
H5A H 1.0636 0.7151 0.3865 0.062 Uiso 0.741(9) 1 calc PR A 1
H5B H 0.9137 0.7451 0.3702 0.062 Uiso 0.741(9) 1 calc PR A 1
H5C H 0.9198 0.6318 0.4152 0.062 Uiso 0.741(9) 1 calc PR A 1
N1A N 1.023(5) 0.809(3) 0.539(3) 0.054(3) Uani 0.259(9) 1 d P A 2
C4A C 0.935(2) 0.7072(15) 0.3671(14) 0.054(3) Uani 0.259(9) 1 d P A 2
H4AA H 0.9790 0.6790 0.3098 0.080 Uiso 0.259(9) 1 calc PR A 2
H4AB H 0.8842 0.7612 0.3469 0.080 Uiso 0.259(9) 1 calc PR A 2
H4AC H 0.8649 0.6386 0.3829 0.080 Uiso 0.259(9) 1 calc PR A 2
C3A C 1.045(2) 0.7680(14) 0.4546(15) 0.054(3) Uani 0.259(9) 1 d P A 2
H3AA H 1.1441 0.7780 0.4482 0.064 Uiso 0.259(9) 1 calc PR A 2
C5A C 1.175(2) 0.8727(17) 0.6127(15) 0.054(3) Uani 0.259(9) 1 d P A 2
H5AA H 1.2530 0.8666 0.5744 0.080 Uiso 0.259(9) 1 calc PR A 2
H5AB H 1.1817 0.8341 0.6710 0.080 Uiso 0.259(9) 1 calc PR A 2
H5AC H 1.1876 0.9572 0.6392 0.080 Uiso 0.259(9) 1 calc PR A 2
C40 C 0.5458(13) 0.9751(11) 0.9517(7) 0.127(5) Uani 0.50 1 d PD . .
H40A H 0.5373 0.8911 0.9227 0.152 Uiso 0.50 1 calc PR . .
H40B H 0.6061 1.0254 0.9120 0.152 Uiso 0.50 1 calc PR . .
Cl Cl 0.3699(3) 0.9875(2) 0.9317(2) 0.1940(10) Uani 1 1 d D . .

loop_
_atom_site_aniso_label
_atom_site_aniso_U_11
_atom_site_aniso_U_22
_atom_site_aniso_U_33
_atom_site_aniso_U_23
_atom_site_aniso_U_13
_atom_site_aniso_U_12
Ni 0.0335(2) 0.01958(16) 0.02196(17) 0.00655(12) 0.00761(14) 0.00962(13)
C1 0.0298(15) 0.0354(14) 0.0328(15) 0.0119(12) 0.0080(12) 0.0105(12)
B3 0.0361(18) 0.0283(15) 0.0246(15) 0.0092(12) 0.0058(13) 0.0101(13)
B4 0.0335(19) 0.0429(18) 0.0336(17) 0.0158(15) 0.0048(14) 0.0155(15)
B5 0.0368(19) 0.0393(18) 0.0408(19) 0.0152(15) 0.0124(15) 0.0207(15)
B6 0.0340(18) 0.0287(15) 0.0277(15) 0.0072(12) 0.0075(13) 0.0153(13)
B7 0.0297(17) 0.0227(14) 0.0311(16) 0.0119(12) 0.0092(13) 0.0084(12)
B8 0.040(2) 0.0323(16) 0.0325(17) 0.0156(13) 0.0094(15) 0.0138(14)
B9 0.041(2) 0.0364(17) 0.045(2) 0.0190(15) 0.0113(16) 0.0218(15)
B10 0.043(2) 0.0257(15) 0.0384(18) 0.0054(13) 0.0080(15) 0.0183(14)
B11 0.0303(17) 0.0218(14) 0.0310(16) 0.0074(12) 0.0063(13) 0.0087(12)
B12 0.0384(19) 0.0221(14) 0.0409(18) 0.0118(13) 0.0069(15) 0.0121(13)
C2 0.0417(17) 0.0284(14) 0.0252(14) 0.0112(11) 0.0059(12) 0.0097(12)
O2 0.0696(16) 0.0320(11) 0.0346(11) 0.0005(9) 0.0113(11) 0.0210(10)
P 0.0306(4) 0.0198(3) 0.0213(3) 0.0061(3) 0.0080(3) 0.0088(3)
C11 0.0314(15) 0.0244(12) 0.0322(14) 0.0105(11) 0.0097(12) 0.0086(11)
C12 0.0338(17) 0.0429(16) 0.0357(16) 0.0089(13) 0.0102(13) 0.0080(13)
C13 0.040(2) 0.068(2) 0.056(2) 0.0181(18) 0.0253(17) 0.0170(17)
C14 0.0314(18) 0.066(2) 0.070(2) 0.0269(19) 0.0156(17) 0.0171(16)
C15 0.0396(19) 0.069(2) 0.050(2) 0.0224(17) 0.0056(16) 0.0218(17)
C16 0.0362(17) 0.0549(18) 0.0345(16) 0.0142(14) 0.0114(13) 0.0200(14)
C21 0.0396(16) 0.0208(12) 0.0197(12) 0.0060(10) 0.0091(11) 0.0101(11)
C22 0.0444(18) 0.0258(13) 0.0327(15) 0.0077(11) 0.0078(13) 0.0113(12)
C23 0.069(2) 0.0246(14) 0.0485(19) 0.0105(13) 0.0123(17) 0.0162(15)
C24 0.069(2) 0.0252(14) 0.0393(18) 0.0070(13) 0.0092(16) 0.0028(15)
C25 0.0417(18) 0.0390(16) 0.0300(15) 0.0017(13) 0.0068(13) -0.0058(13)
C26 0.0381(17) 0.0334(14) 0.0289(14) 0.0073(12) 0.0072(13) 0.0068(12)
C31 0.0349(15) 0.0273(13) 0.0211(12) 0.0038(10) 0.0045(11) 0.0152(11)
C32 0.0511(19) 0.0371(15) 0.0326(16) 0.0039(13) 0.0182(14) 0.0105(14)
C33 0.072(3) 0.062(2) 0.0404(19) 0.0038(17) 0.0300(18) 0.0172(19)
C34 0.079(3) 0.059(2) 0.0313(17) -0.0022(16) 0.0137(17) 0.034(2)
C35 0.071(2) 0.0346(16) 0.0354(17) -0.0045(13) -0.0013(16) 0.0244(16)
C36 0.0516(19) 0.0292(14) 0.0273(14) 0.0034(11) 0.0037(13) 0.0100(13)
N 0.038(2) 0.028(3) 0.035(3) 0.017(2) 0.022(2) 0.017(2)
C3 0.044(3) 0.030(2) 0.056(3) 0.022(2) 0.019(3) 0.014(2)
C4 0.039(3) 0.038(3) 0.060(4) 0.020(2) 0.011(2) 0.015(2)
C5 0.059(4) 0.044(2) 0.029(3) 0.014(2) 0.019(3) 0.021(2)
N1A 0.073(7) 0.048(6) 0.060(8) 0.023(6) 0.022(7) 0.039(5)
C4A 0.073(7) 0.048(6) 0.060(8) 0.023(6) 0.022(7) 0.039(5)
C3A 0.073(7) 0.048(6) 0.060(8) 0.023(6) 0.022(7) 0.039(5)
C5A 0.073(7) 0.048(6) 0.060(8) 0.023(6) 0.022(7) 0.039(5)
C40 0.176(13) 0.132(10) 0.064(7) -0.005(6) 0.042(8) 0.046(9)
Cl 0.1536(19) 0.245(3) 0.207(3) 0.068(2) 0.0040(17) 0.1056(19)

loop_
_atom_type_symbol
_atom_type_description
_atom_type_scat_dispersion_real
_atom_type_scat_dispersion_imag
_atom_type_scat_source
B B 0.0013 0.0007 'International Tables Vol C Tables 4.2.6.8 and 6.1.1.4'
H H 0.0000 0.0000 'International Tables Vol C Tables 4.2.6.8 and 6.1.1.4'
C C 0.0033 0.0016 'International Tables Vol C Tables 4.2.6.8 and 6.1.1.4'
Cl Cl 0.1484 0.1585 'International Tables Vol C Tables 4.2.6.8 and 6.1.1.4'
Ni Ni 0.3393 1.1124 'International Tables Vol C Tables 4.2.6.8 and 6.1.1.4'
O O 0.0106 0.0060 'International Tables Vol C Tables 4.2.6.8 and 6.1.1.4'
P P 0.1023 0.0942 'International Tables Vol C Tables 4.2.6.8 and 6.1.1.4'
N N 0.0061 0.0033 'International Tables Vol C Tables 4.2.6.8 and 6.1.1.4'

loop_
_geom_angle_atom_site_label_1
_geom_angle_atom_site_label_2
_geom_angle_atom_site_label_3
_geom_angle
_geom_angle_site_symmetry_1
_geom_angle_site_symmetry_3
_geom_angle_publ_flag
C2 Ni B3 88.49(12) . . ?
C2 Ni B6 154.81(13) . . ?
B3 Ni B6 82.67(12) . . ?
C2 Ni B11 150.01(12) . . ?
B3 Ni B11 86.11(12) . . ?
B6 Ni B11 52.98(12) . . ?
C2 Ni B7 106.84(12) . . ?
B3 Ni B7 51.79(12) . . ?
B6 Ni B7 86.02(11) . . ?
B11 Ni B7 48.43(11) . . ?
C2 Ni C1 113.12(12) . . ?
B3 Ni C1 46.68(11) . . ?
B6 Ni C1 45.60(11) . . ?
B11 Ni C1 83.79(11) . . ?
B7 Ni C1 83.36(11) . . ?
C2 Ni P 93.64(9) . . ?
B3 Ni P 171.37(9) . . ?
B6 Ni P 91.97(9) . . ?
B11 Ni P 96.09(9) . . ?
B7 Ni P 134.85(9) . . ?
C1 Ni P 125.15(7) . . ?
B6 C1 B4 114.7(2) . . ?
B6 C1 B5 64.06(18) . . ?
B4 C1 B5 62.32(18) . . ?
B6 C1 B3 110.5(2) . . ?
B4 C1 B3 64.26(18) . . ?
B5 C1 B3 114.3(2) . . ?
B6 C1 Ni 64.20(13) . . ?
B4 C1 Ni 121.65(18) . . ?
B5 C1 Ni 121.82(18) . . ?
B3 C1 Ni 63.37(14) . . ?
C1 B3 B8 104.8(2) . . ?
C1 B3 B4 57.30(17) . . ?
B8 B3 B4 59.78(17) . . ?
C1 B3 B7 108.8(2) . . ?
B8 B3 B7 58.30(17) . . ?
B4 B3 B7 107.4(2) . . ?
C1 B3 Ni 69.94(14) . . ?
B8 B3 Ni 118.40(19) . . ?
B4 B3 Ni 121.40(19) . . ?
B7 B3 Ni 65.87(13) . . ?
C1 B4 B5 59.11(17) . . ?
C1 B4 B9 105.8(2) . . ?
B5 B4 B9 60.01(19) . . ?
C1 B4 B8 105.9(2) . . ?
B5 B4 B8 108.1(2) . . ?
B9 B4 B8 60.00(18) . . ?
C1 B4 B3 58.43(17) . . ?
B5 B4 B3 107.1(2) . . ?
B9 B4 B3 107.4(2) . . ?
B8 B4 B3 60.05(17) . . ?
C1 B5 B4 58.57(17) . . ?
C1 B5 B9 106.1(2) . . ?
B4 B5 B9 60.95(19) . . ?
C1 B5 B6 57.37(16) . . ?
B4 B5 B6 106.2(2) . . ?
B9 B5 B6 108.1(2) . . ?
C1 B5 B10 104.5(2) . . ?
B4 B5 B10 108.5(2) . . ?
B9 B5 B10 60.81(19) . . ?
B6 B5 B10 59.57(18) . . ?
C1 B6 B10 106.0(2) . . ?
C1 B6 B5 58.57(17) . . ?
B10 B6 B5 60.28(18) . . ?
C1 B6 B11 108.5(2) . . ?
B10 B6 B11 58.14(17) . . ?
B5 B6 B11 107.7(2) . . ?
C1 B6 Ni 70.20(14) . . ?
B10 B6 Ni 117.09(19) . . ?
B5 B6 Ni 122.34(19) . . ?
B11 B6 Ni 64.16(12) . . ?
N1A B7 N 9.8(16) . . ?
N1A B7 B11 121.4(15) . . ?
N B7 B11 129.4(4) . . ?
N1A B7 B8 115.8(15) . . ?
N B7 B8 113.3(4) . . ?
B11 B7 B8 108.8(2) . . ?
N1A B7 B12 113.0(12) . . ?
N B7 B12 120.8(3) . . ?
B11 B7 B12 61.22(17) . . ?
B8 B7 B12 59.79(17) . . ?
N1A B7 B3 129.0(14) . . ?
N B7 B3 119.2(3) . . ?
B11 B7 B3 105.7(2) . . ?
B8 B7 B3 59.22(17) . . ?
B12 B7 B3 105.8(2) . . ?
N1A B7 Ni 120.0(14) . . ?
N B7 Ni 116.1(3) . . ?
B11 B7 Ni 64.94(13) . . ?
B8 B7 Ni 116.03(18) . . ?
B12 B7 Ni 118.04(18) . . ?
B3 B7 Ni 62.34(13) . . ?
B12 B8 B7 60.11(17) . . ?
B12 B8 B9 58.93(18) . . ?
B7 B8 B9 108.3(2) . . ?
B12 B8 B4 107.8(2) . . ?
B7 B8 B4 111.1(2) . . ?
B9 B8 B4 59.60(19) . . ?
B12 B8 B3 108.6(2) . . ?
B7 B8 B3 62.48(17) . . ?
B9 B8 B3 107.1(2) . . ?
B4 B8 B3 60.16(18) . . ?
B12 B9 B5 109.9(2) . . ?
B12 B9 B4 109.5(2) . . ?
B5 B9 B4 59.05(18) . . ?
B12 B9 B8 60.22(18) . . ?
B5 B9 B8 107.6(2) . . ?
B4 B9 B8 60.40(18) . . ?
B12 B9 B10 60.19(19) . . ?
B5 B9 B10 60.21(19) . . ?
B4 B9 B10 106.5(2) . . ?
B8 B9 B10 106.4(2) . . ?
B6 B10 B12 110.3(2) . . ?
B6 B10 B11 64.18(17) . . ?
B12 B10 B11 60.81(17) . . ?
B6 B10 B5 60.15(18) . . ?
B12 B10 B5 107.7(2) . . ?
B11 B10 B5 112.5(2) . . ?
B6 B10 B9 107.1(2) . . ?
B12 B10 B9 58.69(18) . . ?
B11 B10 B9 108.8(2) . . ?
B5 B10 B9 58.98(19) . . ?
B7 B11 B10 107.5(2) . . ?
B7 B11 B12 60.04(16) . . ?
B10 B11 B12 59.54(17) . . ?
B7 B11 B6 105.7(2) . . ?
B10 B11 B6 57.68(17) . . ?
B12 B11 B6 104.3(2) . . ?
B7 B11 Ni 66.62(13) . . ?
B10 B11 Ni 115.48(19) . . ?
B12 B11 Ni 118.49(19) . . ?
B6 B11 Ni 62.85(12) . . ?
B9 B12 B8 60.85(19) . . ?
B9 B12 B10 61.13(19) . . ?
B8 B12 B10 107.6(2) . . ?
B9 B12 B7 109.8(2) . . ?
B8 B12 B7 60.10(17) . . ?
B10 B12 B7 106.6(2) . . ?
B9 B12 B11 109.9(2) . . ?
B8 B12 B11 107.1(2) . . ?
B10 B12 B11 59.65(17) . . ?
B7 B12 B11 58.74(16) . . ?
O2 C2 Ni 177.0(3) . . ?
C11 P C21 103.90(12) . . ?
C11 P C31 102.81(12) . . ?
C21 P C31 103.19(12) . . ?
C11 P Ni 112.94(9) . . ?
C21 P Ni 109.62(9) . . ?
C31 P Ni 122.50(8) . . ?
C12 C11 C16 118.5(3) . . ?
C12 C11 P 119.7(2) . . ?
C16 C11 P 121.7(2) . . ?
C13 C12 C11 120.4(3) . . ?
C12 C13 C14 120.8(3) . . ?
C15 C14 C13 119.3(3) . . ?
C14 C15 C16 120.2(3) . . ?
C15 C16 C11 120.7(3) . . ?
C22 C21 C26 119.3(2) . . ?
C22 C21 P 122.7(2) . . ?
C26 C21 P 117.97(19) . . ?
C23 C22 C21 120.1(3) . . ?
C24 C23 C22 120.6(3) . . ?
C23 C24 C25 119.9(3) . . ?
C26 C25 C24 119.8(3) . . ?
C25 C26 C21 120.2(3) . . ?
C32 C31 C36 118.6(2) . . ?
C32 C31 P 121.7(2) . . ?
C36 C31 P 119.7(2) . . ?
C31 C32 C33 120.3(3) . . ?
C34 C33 C32 120.6(3) . . ?
C33 C34 C35 119.7(3) . . ?
C34 C35 C36 120.2(3) . . ?
C35 C36 C31 120.6(3) . . ?
C3 N C5 116.3(6) . . ?
C3 N B7 127.6(6) . . ?
C5 N B7 116.1(7) . . ?
N C3 C4 125.5(5) . . ?
C3A N1A B7 132(4) . . ?
C3A N1A C5A 107(3) . . ?
B7 N1A C5A 121(2) . . ?
N1A C3A C4A 124(3) . . ?
Cl C40 Cl 115.7(6) 2_677 . ?
C40 Cl C40 64.3(6) 2_677 . ?

loop_
_geom_bond_atom_site_label_1
_geom_bond_atom_site_label_2
_geom_bond_distance
_geom_bond_site_symmetry_2
_geom_bond_publ_flag
Ni C2 1.757(3) . ?
Ni B3 2.090(3) . ?
Ni B6 2.101(3) . ?
Ni B11 2.125(3) . ?
Ni B7 2.154(3) . ?
Ni C1 2.196(3) . ?
Ni P 2.2142(8) . ?
C1 B6 1.668(4) . ?
C1 B4 1.680(4) . ?
C1 B5 1.689(4) . ?
C1 B3 1.701(4) . ?
B3 B8 1.796(4) . ?
B3 B4 1.798(5) . ?
B3 B7 1.854(4) . ?
B4 B5 1.743(5) . ?
B4 B9 1.777(5) . ?
B4 B8 1.791(5) . ?
B5 B9 1.761(5) . ?
B5 B6 1.781(4) . ?
B5 B10 1.783(5) . ?
B6 B10 1.770(4) . ?
B6 B11 1.885(4) . ?
B7 N1A 1.46(4) . ?
B7 N 1.578(9) . ?
B7 B11 1.755(4) . ?
B7 B8 1.779(4) . ?
B7 B12 1.779(4) . ?
B8 B12 1.773(5) . ?
B8 B9 1.784(5) . ?
B9 B12 1.750(5) . ?
B9 B10 1.794(5) . ?
B10 B12 1.777(5) . ?
B10 B11 1.779(4) . ?
B11 B12 1.800(4) . ?
C2 O2 1.149(3) . ?
P C11 1.824(3) . ?
P C21 1.832(2) . ?
P C31 1.834(2) . ?
C11 C12 1.389(4) . ?
C11 C16 1.389(4) . ?
C12 C13 1.374(4) . ?
C13 C14 1.385(5) . ?
C14 C15 1.374(5) . ?
C15 C16 1.385(4) . ?
C21 C22 1.388(4) . ?
C21 C26 1.391(4) . ?
C22 C23 1.386(4) . ?
C23 C24 1.369(5) . ?
C24 C25 1.391(4) . ?
C25 C26 1.389(4) . ?
C31 C32 1.380(4) . ?
C31 C36 1.394(4) . ?
C32 C33 1.390(4) . ?
C33 C34 1.368(5) . ?
C34 C35 1.377(5) . ?
C35 C36 1.382(4) . ?
N C3 1.256(12) . ?
N C5 1.486(9) . ?
C3 C4 1.477(7) . ?
N1A C3A 1.22(3) . ?
N1A C5A 1.55(4) . ?
C4A C3A 1.39(3) . ?
C40 Cl 1.577(9) 2_677 ?
C40 Cl 1.751(11) . ?
Cl C40 1.577(10) 2_677 ?

loop_
_geom_torsion_atom_site_label_1
_geom_torsion_atom_site_label_2
_geom_torsion_atom_site_label_3
_geom_torsion_atom_site_label_4
_geom_torsion
_geom_torsion_site_symmetry_1
_geom_torsion_site_symmetry_2
_geom_torsion_site_symmetry_3
_geom_torsion_site_symmetry_4
_geom_torsion_publ_flag
B7 N C3 C4 2.2(10) . . . . ?
C5 N C3 C4 -179.8(5) . . . . ?
B7 N1A C3A C4A 8(5) . . . . ?
C5A N1A C3A C4A -178.2(16) . . . . ?
